data_1551250
loop_
_publ_author_name
'Deng, Shuilin'
'Chen, Haohua'
'Ma, Xingxing'
'Zhou, Yao'
'Yang, Kai'
'Lan, Yu'
'Song, Qiuling'

_publ_section_title
;
 S8-Catalyzed Triple Cleavage of Bromodifluoro Compounds for the Assembly
 of N-containing Heterocycles
;
_journal_name_full 'Chemical Science'
_journal_paper_doi 10.1039/C9SC01333D
_journal_year 2019
_chemical_formula_moiety 'C16 H14 N2 O3'
_chemical_formula_sum 'C16 H14 N2 O3'
_chemical_formula_weight 282.30
_space_group_crystal_system triclinic
_space_group_IT_number 2
_space_group_name_Hall '-P 1'
_space_group_name_H-M_alt 'P -1'
_symmetry_Int_Tables_number 2
_symmetry_space_group_name_Hall '-P 1'
_symmetry_space_group_name_H-M 'P -1'
_atom_sites_solution_primary direct
_audit_creation_date 2018-12-04
_audit_creation_method
;
Olex2 1.2
(compiled 2014.03.20 svn.r2914 for OlexSys, GUI svn.r4816)
;
_audit_update_record
;
2018-12-05 deposited with the CCDC.    2019-06-04 downloaded from the CCDC.
;
_cell_angle_alpha 97.492(10)
_cell_angle_beta 98.979(10)
_cell_angle_gamma 100.301(11)
_cell_formula_units_Z 2
_cell_length_a 6.3315(8)
_cell_length_b 6.8983(9)
_cell_length_c 16.780(2)
_cell_measurement_reflns_used 1203
_cell_measurement_temperature 298
_cell_measurement_theta_max 25.7340
_cell_measurement_theta_min 4.2400
_cell_volume 702.73(16)
_computing_cell_refinement 'CrysAlisPro 1.171.38.41 (Rigaku OD, 2015)'
_computing_data_collection 'CrysAlisPro 1.171.38.41 (Rigaku OD, 2015)'
_computing_data_reduction 'CrysAlisPro 1.171.38.41 (Rigaku OD, 2015)'
_computing_molecular_graphics 'Olex2 (Dolomanov et al., 2009)'
_computing_publication_material 'Olex2 (Dolomanov et al., 2009)'
_computing_structure_refinement 'olex2.refine (Bourhis et al., 2013)'
_computing_structure_solution 'ShelXT (Sheldrick, 2008)'
_diffrn_ambient_temperature 298
_diffrn_detector 'CCD plate'
_diffrn_detector_area_resol_mean 16.1213
_diffrn_detector_type Eos
_diffrn_measured_fraction_theta_full 0.9972
_diffrn_measured_fraction_theta_max 0.9972
_diffrn_measurement_device 'four-circle diffractometer'
_diffrn_measurement_device_type 'Xcalibur, Eos, Gemini'
_diffrn_measurement_method '\w scans'
_diffrn_orient_matrix_type 'CrysAlisPro convention (1999,Acta A55,543-557)'
_diffrn_orient_matrix_UB_11 -0.0744485000
_diffrn_orient_matrix_UB_12 -0.0387982000
_diffrn_orient_matrix_UB_13 -0.0372105000
_diffrn_orient_matrix_UB_21 -0.0806046000
_diffrn_orient_matrix_UB_22 -0.0371771000
_diffrn_orient_matrix_UB_23 0.0222420000
_diffrn_orient_matrix_UB_31 -0.0371343000
_diffrn_orient_matrix_UB_32 0.0912803000
_diffrn_orient_matrix_UB_33 0.0014408000
_diffrn_radiation_monochromator graphite
_diffrn_radiation_probe x-ray
_diffrn_radiation_type 'Mo K\a'
_diffrn_radiation_wavelength 0.71073
_diffrn_reflns_av_R_equivalents 0.0196
_diffrn_reflns_av_unetI/netI 0.0449
_diffrn_reflns_limit_h_max 6
_diffrn_reflns_limit_h_min -7
_diffrn_reflns_limit_k_max 8
_diffrn_reflns_limit_k_min -9
_diffrn_reflns_limit_l_max 20
_diffrn_reflns_limit_l_min -22
_diffrn_reflns_number 5605
_diffrn_reflns_theta_full 24.9949
_diffrn_reflns_theta_max 24.99
_diffrn_reflns_theta_min 3.61
_diffrn_source 'fine-focus sealed X-ray tube'
_diffrn_source_type 'Enhance (Mo) X-ray Source'
_exptl_absorpt_coefficient_mu 0.094
_exptl_absorpt_correction_T_max 1.00000
_exptl_absorpt_correction_T_min 0.52446
_exptl_absorpt_correction_type multi-scan
_exptl_absorpt_process_details
;
CrysAlisPro 1.171.38.41 (Rigaku Oxford Diffraction, 2015)
Empirical absorption correction using spherical harmonics,
 implemented in SCALE3 ABSPACK scaling algorithm.
;
_exptl_crystal_density_diffrn 1.3341
_exptl_crystal_description block
_exptl_crystal_F_000 296.1544
_refine_diff_density_max 0.2093
_refine_diff_density_min -0.2883
_refine_diff_density_rms 0.0669
_refine_ls_d_res_high 0.8410
_refine_ls_d_res_low 5.6516
_refine_ls_goodness_of_fit_ref 0.9286
_refine_ls_hydrogen_treatment constr
_refine_ls_matrix_type full
_refine_ls_number_constraints 25
_refine_ls_number_parameters 190
_refine_ls_number_reflns 2474
_refine_ls_number_restraints 1
_refine_ls_restrained_S_all 0.9284
_refine_ls_R_factor_all 0.0709
_refine_ls_R_factor_gt 0.0492
_refine_ls_shift/su_max 0.0000
_refine_ls_shift/su_mean 0.0000
_refine_ls_structure_factor_coef Fsqd
_refine_ls_weighting_details 'w=1/[\s^2^(Fo^2^)+(0.1P)^2^] where P=(Fo^2^+2Fc^2^)/3'
_refine_ls_weighting_scheme calc
_refine_ls_wR_factor_gt 0.1319
_refine_ls_wR_factor_ref 0.1539
_reflns_Friedel_coverage 0.0
_reflns_limit_h_max 7
_reflns_limit_h_min -7
_reflns_limit_k_max 8
_reflns_limit_k_min -8
_reflns_limit_l_max 19
_reflns_limit_l_min 0
_reflns_number_gt 1783
_reflns_number_total 2474
_reflns_threshold_expression I>=2u(I)
_cod_data_source_file c9sc01333d2.cif
_cod_data_source_block exp_6200
_cod_original_cell_volume 702.72(16)
_cod_database_code 1551250
_reflns_odcompleteness_completeness 99.65
_reflns_odcompleteness_iscentric 1
_reflns_odcompleteness_theta 26.32
_olex2_refinement_description
;
1. Fixed Uiso
 At 1.2 times of:
  All C(H) groups, All C(H,H) groups, All N(H) groups
 At 1.5 times of:
  All C(H,H,H) groups
2. Rigid bond restraints
 N002, C009
 with sigma for 1-2 distances of 0.001 and sigma for 1-3 distances of 0.002
3.a Secondary CH2 refined with riding coordinates:
 C00G(H00a,H00c)
3.b Aromatic/amide H refined with riding coordinates:
 N005(H005), C00B(H00B), C00D(H00D), C00E(H00E), C00F(H00F), C00H(H00H),
 C00I(H00I), C00J(H00J), C00K(H00K)
3.c Idealised Me refined as rotating group:
 C00L(H00g,H00l,H00m)
;
_oxdiff_exptl_absorpt_empirical_details
;
Empirical correction (ABSPACK) includes:
- Absorption correction using spherical harmonics
- Frame scaling
;
_oxdiff_exptl_absorpt_empirical_full_max 2.147
_oxdiff_exptl_absorpt_empirical_full_min 0.640

loop_
_space_group_symop_id
_space_group_symop_operation_xyz
1 x,y,z
2 -x,-y,-z

loop_
_atom_site_label
_atom_site_type_symbol
_atom_site_fract_x
_atom_site_fract_y
_atom_site_fract_z
_atom_site_U_iso_or_equiv
_atom_site_adp_type
_atom_site_occupancy
_atom_site_refinement_flags_posn
_atom_site_refinement_flags_adp
O001 O 1.1774(2) 0.77284(19) 0.42563(8) 0.0531(4) Uani 1.000000 . .
N002 N 0.8572(2) 0.7376(2) 0.46876(9) 0.0431(4) Uani 1.000000 . U
O003 O 0.9627(3) 0.7662(2) 0.26848(9) 0.0724(5) Uani 1.000000 . .
O004 O 0.2460(3) -0.0746(2) 0.06589(9) 0.0788(5) Uani 1.000000 . .
N005 N 0.6383(3) 0.7319(2) 0.31102(10) 0.0514(5) Uani 1.000000 . .
H005 H 0.5757(3) 0.7240(2) 0.35276(10) 0.0617(6) Uiso 1.000000 R .
C006 C 1.0237(3) 0.7475(2) 0.53589(12) 0.0409(5) Uani 1.000000 . .
C007 C 1.2198(3) 0.7702(3) 0.50907(11) 0.0442(5) Uani 1.000000 . .
C008 C 0.4270(3) 0.5123(3) 0.18538(12) 0.0514(5) Uani 1.000000 . .
C009 C 0.9572(3) 0.7525(3) 0.40803(12) 0.0449(5) Uani 1.000000 . U
C00A C 0.8536(4) 0.7511(3) 0.32208(12) 0.0489(5) Uani 1.000000 . .
C00B C 1.0176(3) 0.7393(3) 0.61771(12) 0.0518(5) Uani 1.000000 . .
H00B H 0.8865(3) 0.7240(3) 0.63692(12) 0.0621(6) Uiso 1.000000 R .
C00C C 0.2953(4) 0.1169(3) 0.10695(12) 0.0560(6) Uani 1.000000 . .
C00D C 0.1670(4) 0.1990(3) 0.15534(12) 0.0588(6) Uani 1.000000 . .
H00D H 0.0364(4) 0.1229(3) 0.16240(12) 0.0705(7) Uiso 1.000000 R .
C00E C 1.2124(4) 0.7546(3) 0.66886(13) 0.0550(6) Uani 1.000000 . .
H00E H 1.2135(4) 0.7482(3) 0.72394(13) 0.0660(7) Uiso 1.000000 R .
C00F C 1.4170(3) 0.7872(3) 0.55961(13) 0.0576(6) Uani 1.000000 . .
H00F H 1.5481(3) 0.8032(3) 0.54043(13) 0.0691(7) Uiso 1.000000 R .
C00G C 0.5027(4) 0.7236(3) 0.23148(13) 0.0594(6) Uani 1.000000 . .
H00a H 0.3762(4) 0.7801(3) 0.23916(13) 0.0713(7) Uiso 1.000000 R .
H00c H 0.5852(4) 0.8043(3) 0.19912(13) 0.0713(7) Uiso 1.000000 R .
C00H C 1.4078(4) 0.7792(3) 0.64070(14) 0.0592(6) Uani 1.000000 . .
H00H H 1.5371(4) 0.7908(3) 0.67758(14) 0.0711(7) Uiso 1.000000 R .
C00I C 0.2337(4) 0.3958(3) 0.19344(12) 0.0566(6) Uani 1.000000 . .
H00I H 0.1451(4) 0.4510(3) 0.22545(12) 0.0679(7) Uiso 1.000000 R .
C00J C 0.5523(4) 0.4267(3) 0.13577(14) 0.0665(6) Uani 1.000000 . .
H00J H 0.6826(4) 0.5028(3) 0.12838(14) 0.0798(8) Uiso 1.000000 R .
C00K C 0.4885(4) 0.2317(4) 0.09721(14) 0.0703(7) Uani 1.000000 . .
H00K H 0.5758(4) 0.1771(4) 0.06445(14) 0.0844(8) Uiso 1.000000 R .
C00L C 0.0475(5) -0.2007(4) 0.07282(15) 0.0818(8) Uani 1.000000 . .
H00g H 0.0310(15) -0.3280(10) 0.0390(9) 0.1227(12) Uiso 1.000000 GR .
H00l H 0.0513(13) -0.219(2) 0.1287(2) 0.1227(12) Uiso 1.000000 GR .
H00m H -0.0733(5) -0.1403(13) 0.0553(10) 0.1227(12) Uiso 1.000000 GR .

loop_
_atom_site_aniso_label
_atom_site_aniso_U_11
_atom_site_aniso_U_22
_atom_site_aniso_U_33
_atom_site_aniso_U_12
_atom_site_aniso_U_13
_atom_site_aniso_U_23
O001 0.0483(10) 0.0566(8) 0.0577(9) 0.0117(7) 0.0174(7) 0.0102(6)
N002 0.0402(10) 0.0403(8) 0.0494(9) 0.0105(7) 0.0084(7) 0.0063(7)
O003 0.0689(12) 0.0987(12) 0.0583(9) 0.0267(9) 0.0245(8) 0.0159(8)
O004 0.0956(15) 0.0663(10) 0.0659(10) 0.0025(9) 0.0216(9) -0.0092(8)
N005 0.0529(12) 0.0536(10) 0.0481(10) 0.0130(8) 0.0097(8) 0.0059(8)
C006 0.0402(12) 0.0321(9) 0.0519(11) 0.0096(8) 0.0116(9) 0.0060(8)
C007 0.0450(12) 0.0400(10) 0.0495(11) 0.0097(8) 0.0131(10) 0.0074(8)
C008 0.0514(14) 0.0578(12) 0.0448(11) 0.0147(10) 0.0038(10) 0.0086(9)
C009 0.0452(13) 0.0363(10) 0.0536(11) 0.0107(8) 0.0106(9) 0.0035(8)
C00A 0.0565(14) 0.0404(10) 0.0528(12) 0.0140(9) 0.0168(11) 0.0045(8)
C00B 0.0531(14) 0.0514(12) 0.0575(13) 0.0172(10) 0.0207(10) 0.0113(9)
C00C 0.0655(15) 0.0584(13) 0.0400(11) 0.0090(11) 0.0072(10) 0.0012(9)
C00D 0.0551(15) 0.0660(14) 0.0535(12) 0.0052(11) 0.0138(11) 0.0087(10)
C00E 0.0625(15) 0.0543(12) 0.0512(12) 0.0186(10) 0.0104(11) 0.0101(9)
C00F 0.0408(13) 0.0647(13) 0.0684(14) 0.0100(10) 0.0125(11) 0.0133(11)
C00G 0.0620(15) 0.0557(13) 0.0593(13) 0.0167(11) 0.0028(11) 0.0084(10)
C00H 0.0491(14) 0.0608(13) 0.0655(14) 0.0156(10) 0.0011(11) 0.0077(10)
C00I 0.0542(14) 0.0677(13) 0.0516(12) 0.0198(11) 0.0147(10) 0.0067(10)
C00J 0.0546(15) 0.0721(15) 0.0664(14) -0.0015(11) 0.0194(12) -0.0023(12)
C00K 0.0651(17) 0.0785(16) 0.0648(14) 0.0099(13) 0.0262(13) -0.0085(12)
C00L 0.100(2) 0.0694(15) 0.0629(15) -0.0091(14) 0.0053(14) 0.0092(12)

loop_
_atom_type_symbol
_atom_type_scat_dispersion_real
_atom_type_scat_dispersion_imag
_atom_type_scat_Cromer_Mann_a1
_atom_type_scat_Cromer_Mann_a2
_atom_type_scat_Cromer_Mann_a3
_atom_type_scat_Cromer_Mann_a4
_atom_type_scat_Cromer_Mann_b1
_atom_type_scat_Cromer_Mann_b2
_atom_type_scat_Cromer_Mann_b3
_atom_type_scat_Cromer_Mann_b4
_atom_type_scat_Cromer_Mann_c
_atom_type_scat_source
_atom_type_scat_dispersion_source
H 0.00000 0.00000 0.49300 0.32291 0.14019 0.04081 10.51090 26.12570 3.14236 57.79970 0.0030380000826 'International Tables Volume C Table 6.1.1.4 (pp. 500-502)' 'Henke, Gullikson and Davis, At. Data and Nucl. Data Tables, 1993, 54, 2'
C 0.00347 0.00161 2.31000 1.02000 1.58860 0.86500 20.84390 10.20750 0.56870 51.65120 0.215599998832 'International Tables Volume C Table 6.1.1.4 (pp. 500-502)' 'Henke, Gullikson and Davis, At. Data and Nucl. Data Tables, 1993, 54, 2'
O 0.01158 0.00611 3.04850 2.28680 1.54630 0.86700 13.27710 5.70110 0.32390 32.90890 0.250800013542 'International Tables Volume C Table 6.1.1.4 (pp. 500-502)' 'Henke, Gullikson and Davis, At. Data and Nucl. Data Tables, 1993, 54, 2'
N 0.00653 0.00323 12.21260 3.13220 2.01250 1.16630 0.00570 9.89330 28.99750 0.58260 -11.5290002823 'International Tables Volume C Table 6.1.1.4 (pp. 500-502)' 'Henke, Gullikson and Davis, At. Data and Nucl. Data Tables, 1993, 54, 2'

loop_
_geom_angle_atom_site_label_1
_geom_angle_atom_site_label_2
_geom_angle_atom_site_label_3
_geom_angle
C009 O001 C007 103.55(14)
C009 N002 C006 104.46(15)
C00L O004 C00C 118.51(19)
C00A N005 H005 118.42(11)
C00G N005 H005 118.42(12)
C00G N005 C00A 123.15(17)
C007 C006 N002 108.26(16)
C00B C006 N002 131.48(18)
C00B C006 C007 120.26(19)
C006 C007 O001 107.87(17)
C00F C007 O001 128.74(17)
C00F C007 C006 123.39(19)
C00I C008 C00G 121.01(19)
C00J C008 C00G 121.5(2)
C00J C008 C00I 117.43(19)
N002 C009 O001 115.86(17)
C00A C009 O001 118.16(16)
C00A C009 N002 125.97(18)
N005 C00A O003 125.1(2)
C009 C00A O003 121.1(2)
C009 C00A N005 113.75(17)
H00B C00B C006 121.42(12)
C00E C00B C006 117.16(19)
C00E C00B H00B 121.42(12)
C00D C00C O004 124.8(2)
C00K C00C O004 115.70(19)
C00K C00C C00D 119.5(2)
H00D C00D C00C 120.26(13)
C00I C00D C00C 119.5(2)
C00I C00D H00D 120.26(12)
H00E C00E C00B 119.20(12)
C00H C00E C00B 121.6(2)
C00H C00E H00E 119.20(13)
H00F C00F C007 122.22(12)
C00H C00F C007 115.57(19)
C00H C00F H00F 122.22(13)
C008 C00G N005 112.23(16)
H00a C00G N005 109.16(11)
H00a C00G C008 109.16(12)
H00c C00G N005 109.16(11)
H00c C00G C008 109.16(11)
H00c C00G H00a 107.9
C00F C00H C00E 122.0(2)
H00H C00H C00E 118.99(13)
H00H C00H C00F 118.99(13)
C00D C00I C008 121.97(19)
H00I C00I C008 119.02(12)
H00I C00I C00D 119.02(12)
H00J C00J C008 119.28(13)
C00K C00J C008 121.4(2)
C00K C00J H00J 119.28(13)
C00J C00K C00C 120.2(2)
H00K C00K C00C 119.92(13)
H00K C00K C00J 119.92(13)
H00g C00L O004 109.5
H00l C00L O004 109.5
H00l C00L H00g 109.5
H00m C00L O004 109.5
H00m C00L H00g 109.5
H00m C00L H00l 109.5

loop_
_geom_bond_atom_site_label_1
_geom_bond_atom_site_label_2
_geom_bond_distance
O001 C007 1.387(2)
O001 C009 1.357(2)
N002 C006 1.403(2)
N002 C009 1.286(2)
O003 C00A 1.221(2)
O004 C00C 1.365(2)
O004 C00L 1.425(3)
N005 H005 0.8600
N005 C00A 1.327(3)
N005 C00G 1.458(3)
C006 C007 1.375(3)
C006 C00B 1.388(3)
C007 C00F 1.372(3)
C008 C00G 1.514(3)
C008 C00I 1.375(3)
C008 C00J 1.385(3)
C009 C00A 1.486(3)
C00B H00B 0.9300
C00B C00E 1.367(3)
C00C C00D 1.375(3)
C00C C00K 1.378(3)
C00D H00D 0.9300
C00D C00I 1.384(3)
C00E H00E 0.9300
C00E C00H 1.383(3)
C00F H00F 0.9300
C00F C00H 1.379(3)
C00G H00a 0.9700
C00G H00c 0.9700
C00H H00H 0.9300
C00I H00I 0.9300
C00J H00J 0.9300
C00J C00K 1.374(3)
C00K H00K 0.9300
C00L H00g 0.9600
C00L H00l 0.9600
C00L H00m 0.9600

loop_
_restr_u_rigid_atom_site_label_1
_restr_u_rigid_atom_site_label_2
_restr_u_rigid_target_weight_param
_restr_u_rigid_u_parallel
_restr_u_rigid_diff
N002 C009 0.0010 0.0485 -0.0034
